data_7050326
loop_
_publ_author_name
'Mir Wais Hosseini'
'Marc Henry'

_publ_section_title
;
Molecular tectonics: geometry and energy based
analysis of coordination networks
;
_journal_name_full 'New J.Chem.(Nouv.J.Chim.)'
_journal_year 2004
_chemical_formula_moiety 'C37 H28 Cl2 Hg N2 O6'
_chemical_formula_sum 'C37 H28 Cl2 Hg N2 O6'
_chemical_formula_weight 868.14
_space_group_IT_number 2
_space_group_name_Hall '-P 1'
_space_group_name_H-M_alt 'P -1'
_symmetry_cell_setting triclinic
_symmetry_space_group_name_Hall '-P 1'
_symmetry_space_group_name_H-M 'P -1'
_cell_angle_alpha 116.613(5)
_cell_angle_beta 94.225(5)
_cell_angle_gamma 90.319(5)
_cell_formula_units_Z 2
_cell_length_a 6.9151(1)
_cell_length_b 17.3434(3)
_cell_length_c 17.8375(3)
_cell_measurement_temperature 173
_cell_special_details
;
Cell parameters refined using Scalepack part of DENZO
Z. Otwinowski, W. Minor, 1997
;
_cell_volume 1905.64(10)
_diffrn_ambient_temperature 173
_diffrn_measurement_details
;
14590 reflections were collected using program Collect
("Collect" Data collection software, Nonius B.V., 1998)
The conditions were as follow : crystal to detector distance =  36. mm.
Scan angle =  2.0 deg 1 scans of   40 sec per frame.
Data collection was divided into  2 set(s)
with the following starting angles and number of frames :
Set 1 Theta =    8.80 Omega =    0.00 Kappa =    0.00   91 frames
Set 2 Theta =   -8.50 Kappa =  139.00 Phi   =    0.00   23 frames
Friedel pairs were averaged. Internal R = 0.04
;
_diffrn_measurement_device_type KappaCCD
_diffrn_measurement_method '\p scans'
_diffrn_radiation_monochromator graphite
_diffrn_radiation_type Mo-K\a
_diffrn_radiation_wavelength 0.71073
_diffrn_reflns_av_R_equivalents 0.040
_diffrn_reflns_av_sigmaI/netI 0.333
_diffrn_reflns_limit_h_max 9
_diffrn_reflns_limit_h_min -9
_diffrn_reflns_limit_k_max 24
_diffrn_reflns_limit_k_min -22
_diffrn_reflns_limit_l_max 19
_diffrn_reflns_limit_l_min -25
_diffrn_reflns_number 14590
_diffrn_reflns_theta_max 30.05
_diffrn_reflns_theta_min 2.5
_diffrn_source xray_tube
_diffrn_standards_decay_% 0
_diffrn_standards_interval_count ?
_diffrn_standards_interval_time ?
_diffrn_standards_number ?
_exptl_absorpt_coefficient_mu 4.223
_exptl_absorpt_correction_T_max 0.776
_exptl_absorpt_correction_T_min 0.610
_exptl_absorpt_correction_type refdelf_(Walker_&_Stuart,_1983)
_exptl_crystal_colour colorless
_exptl_crystal_density_diffrn 1.51
_exptl_crystal_density_meas ?
_exptl_crystal_density_method none
_exptl_crystal_description prism
_exptl_crystal_F_000 852
_exptl_crystal_size_max 0.16
_exptl_crystal_size_mid 0.10
_exptl_crystal_size_min 0.06
_refine_diff_density_max 1.336
_refine_diff_density_min -0.970
_refine_ls_abs_structure_Flack ?
_refine_ls_extinction_coef ?
_refine_ls_extinction_expression ?
_refine_ls_extinction_method none
_refine_ls_goodness_of_fit_all 1.221
_refine_ls_goodness_of_fit_ref 1.176
_refine_ls_hydrogen_treatment noref
_refine_ls_matrix_type full
_refine_ls_number_constraints 0
_refine_ls_number_parameters 431
_refine_ls_number_reflns 8749
_refine_ls_number_restraints 0
_refine_ls_R_factor_all 0.059
_refine_ls_R_factor_gt 0.043
_refine_ls_shift/esd_mean 0.000
_refine_ls_shift/su_max 0.013
_refine_ls_structure_factor_coef F
_refine_ls_weighting_scheme sigma
_refine_ls_wR_factor_all 0.117
_refine_ls_wR_factor_ref 0.067
_reflns_number_gt 8749
_reflns_number_total 11115
_reflns_threshold_expression >3.0\s(I)
_cod_original_sg_symbol_H-M P-1
_cod_database_code 7050326

loop_
_symmetry_equiv_pos_as_xyz
x,y,z
-x,-y,-z

loop_
_atom_site_label
_atom_site_fract_x
_atom_site_fract_y
_atom_site_fract_z
_atom_site_U_iso_or_equiv
_atom_site_occupancy
_atom_site_thermal_displace_type
_atom_site_calc_flag
_atom_site_calc_attached_atom
_atom_site_type_symbol
HG -0.51615(3) -0.57211(1) 0.37321(1) 0.0280 1.000 Uani ? ? Hg
CL1 -0.7032(2) -0.58909(7) 0.47174(7) 0.0331(5) 1.000 Uani ? ? Cl
CL2 -0.2500(2) -0.5754(1) 0.2968(1) 0.0375(6) 1.000 Uani ? ? Cl
N1 -0.6800(6) -0.4527(2) 0.3696(2) 0.024(1) 1.000 Uani ? ? N
C1 -0.5928(7) -0.3978(3) 0.3472(3) 0.023(2) 1.000 Uani ? ? C
C2 -0.6858(7) -0.3289(3) 0.3442(3) 0.023(2) 1.000 Uani ? ? C
C3 -0.8756(7) -0.3162(3) 0.3639(3) 0.029(2) 1.000 Uani ? ? C
C4 -0.9666(8) -0.3708(3) 0.3878(4) 0.034(2) 1.000 Uani ? ? C
C5 -0.8603(7) -0.4374(3) 0.3915(3) 0.028(2) 1.000 Uani ? ? C
C6 -0.5896(7) -0.2659(3) 0.3210(3) 0.029(2) 1.000 Uani ? ? C
O1 -0.6768(6) -0.2170(2) 0.3025(3) 0.048(2) 1.000 Uani ? ? O
O2 -0.3945(5) -0.2690(2) 0.3257(2) 0.031(1) 1.000 Uani ? ? O
C7 -0.2915(7) -0.2074(3) 0.3114(3) 0.028(2) 1.000 Uani ? ? C
C8 -0.2903(9) -0.2137(3) 0.2310(3) 0.034(2) 1.000 Uani ? ? C
C9 -0.1831(8) -0.1537(3) 0.2192(3) 0.028(2) 1.000 Uani ? ? C
C10 -0.0705(7) -0.0874(3) 0.2861(2) 0.021(2) 1.000 Uani ? ? C
C11 -0.0728(7) -0.0833(3) 0.3661(2) 0.022(2) 1.000 Uani ? ? C
C12 -0.1859(7) -0.1434(3) 0.3785(3) 0.027(2) 1.000 Uani ? ? C
C13 0.0420(6) -0.0198(3) 0.2717(2) 0.018(2) 1.000 Uani ? ? C
C14 -0.0950(7) 0.0532(3) 0.2806(2) 0.019(2) 1.000 Uani ? ? C
C15 -0.2746(7) 0.0472(3) 0.2386(3) 0.026(2) 1.000 Uani ? ? C
C16 -0.3802(8) 0.1220(3) 0.2605(3) 0.031(2) 1.000 Uani ? ? C
C17 -0.3050(8) 0.2003(3) 0.3242(3) 0.035(2) 1.000 Uani ? ? C
C18 -0.1237(8) 0.2069(3) 0.3665(3) 0.027(2) 1.000 Uani ? ? C
C19 -0.0189(7) 0.1322(3) 0.3443(2) 0.022(2) 1.000 Uani ? ? C
C20 0.1692(7) 0.1196(2) 0.3798(2) 0.019(2) 1.000 Uani ? ? C
C21 0.3064(7) 0.1782(3) 0.4386(3) 0.024(2) 1.000 Uani ? ? C
C22 0.4762(8) 0.1475(3) 0.4604(3) 0.029(2) 1.000 Uani ? ? C
C23 0.5057(7) 0.0592(3) 0.4241(3) 0.030(2) 1.000 Uani ? ? C
C24 0.3716(7) 0.0009(3) 0.3644(3) 0.025(2) 1.000 Uani ? ? C
C25 0.2044(6) 0.0313(3) 0.3418(2) 0.018(2) 1.000 Uani ? ? C
C26 0.1360(7) -0.0596(3) 0.1878(2) 0.019(2) 1.000 Uani ? ? C
C27 0.2260(8) -0.1375(3) 0.1633(3) 0.028(2) 1.000 Uani ? ? C
C28 0.3241(8) -0.1718(3) 0.0902(3) 0.031(2) 1.000 Uani ? ? C
C29 0.2471(7) -0.0508(3) 0.0661(3) 0.026(2) 1.000 Uani ? ? C
C30 0.3316(7) -0.1277(3) 0.0436(3) 0.021(2) 1.000 Uani ? ? C
C31 0.1496(7) -0.0171(3) 0.1392(3) 0.024(2) 1.000 Uani ? ? C
O3 0.4241(5) -0.1653(2) -0.0327(2) 0.025(1) 1.000 Uani ? ? O
C32 0.6148(8) -0.1478(3) -0.0261(3) 0.026(2) 1.000 Uani ? ? C
O4 0.7048(7) -0.0987(4) 0.0382(3) 0.044(2) 1.000 Uani ? ? O
C33 0.7057(7) -0.1968(3) -0.1058(2) 0.021(2) 1.000 Uani ? ? C
C34 0.6054(7) -0.2622(3) -0.1771(3) 0.022(2) 1.000 Uani ? ? C
N2 0.6894(6) -0.3050(2) -0.2490(2) 0.024(2) 1.000 Uani ? ? N
C35 0.8738(7) -0.2841(3) -0.2525(3) 0.027(2) 1.000 Uani ? ? C
C36 0.9831(8) -0.2206(4) -0.1844(3) 0.031(2) 1.000 Uani ? ? C
C37 0.8978(8) -0.1772(3) -0.1098(3) 0.027(2) 1.000 Uani ? ? C
O5 0.121(2) 0.4403(7) 0.1571(6) 0.061(3) 0.500 Uiso ? ? O
O6 -0.100(2) 0.5575(9) 0.1497(8) 0.090(4) 0.500 Uiso ? ? O
O7 -0.091(3) 0.367(1) 0.066(1) 0.137(7) 0.500 Uiso ? ? O
O8 0.165(3) 0.326(1) -0.010(1) 0.120(6) 0.500 Uiso ? ? O
H1 -0.4623 -0.4067 0.3330 0.0276 1.000 Uiso calc C1 H
H2 -0.9428 -0.2699 0.3608 0.0391 1.000 Uiso calc C3 H
H3 -1.0977 -0.3636 0.4015 0.0463 1.000 Uiso calc C4 H
H4 -0.9204 -0.4738 0.4107 0.0374 1.000 Uiso calc C5 H
H5 -0.3628 -0.2590 0.1848 0.0475 1.000 Uiso calc C8 H
H6 -0.1852 -0.1571 0.1644 0.0374 1.000 Uiso calc C9 H
H7 0.0028 -0.0396 0.4124 0.0284 1.000 Uiso calc C11 H
H8 -0.1892 -0.1396 0.4332 0.0319 1.000 Uiso calc C12 H
H9 -0.3259 -0.0067 0.1955 0.0323 1.000 Uiso calc C15 H
H10 -0.5033 0.1191 0.2316 0.0388 1.000 Uiso calc C16 H
H11 -0.3788 0.2504 0.3392 0.0424 1.000 Uiso calc C17 H
H12 -0.0725 0.2608 0.4095 0.0365 1.000 Uiso calc C18 H
H13 0.2849 0.2383 0.4637 0.0332 1.000 Uiso calc C21 H
H14 0.5724 0.1869 0.5000 0.0393 1.000 Uiso calc C22 H
H15 0.6201 0.0389 0.4409 0.0384 1.000 Uiso calc C23 H
H16 0.3937 -0.0592 0.3393 0.0318 1.000 Uiso calc C24 H
H17 0.2211 -0.1676 0.1965 0.0369 1.000 Uiso calc C27 H
H18 0.3849 -0.2254 0.0733 0.0428 1.000 Uiso calc C28 H
H19 0.2542 -0.0207 0.0331 0.0336 1.000 Uiso calc C29 H
H20 0.0907 0.0368 0.1558 0.0314 1.000 Uiso calc C31 H
H21 0.4741 -0.2766 -0.1745 0.0300 1.000 Uiso calc C34 H
H22 0.9320 -0.3139 -0.3039 0.0357 1.000 Uiso calc C35 H
H23 1.1139 -0.2073 -0.1889 0.0429 1.000 Uiso calc C36 H
H24 0.9703 -0.1342 -0.0617 0.0387 1.000 Uiso calc C37 H
